data_7035299
loop_
_publ_author_name
'Evans, Daniel A.'
'Lee, Lucia Myongwon'
'Vargas-Baca, Ignacio'
'Cowley, Alan H.'

_publ_section_title
;
 Photophysical tuning of the aggregation-induced emission of a series of
 para-substituted aryl bis(imino)acenaphthene zinc complexes.
;
_journal_issue 26
_journal_name_full 'Dalton transactions (Cambridge, England : 2003)'
_journal_page_first 11984
_journal_page_last 11996
_journal_paper_doi 10.1039/c5dt01529d
_journal_volume 44
_journal_year 2015
_chemical_formula_moiety 'C26 H14 Cl2 F6 N2 O2 Zn'
_chemical_formula_sum 'C26 H14 Cl2 F6 N2 O2 Zn'
_chemical_formula_weight 636.66
_space_group_crystal_system triclinic
_space_group_IT_number 2
_space_group_name_Hall '-P 1'
_space_group_name_H-M_alt 'P -1'
_symmetry_space_group_name_Hall '-P 1'
_symmetry_space_group_name_H-M 'P -1'
_atom_sites_solution_hydrogens geom
_audit_creation_method SHELXL-2014/7
_audit_update_record
;
2015-04-22 deposited with the CCDC.
2015-06-02 downloaded from the CCDC.
;
_cell_angle_alpha 112.425(13)
_cell_angle_beta 91.392(9)
_cell_angle_gamma 109.799(10)
_cell_formula_units_Z 2
_cell_length_a 8.1932(8)
_cell_length_b 12.0306(16)
_cell_length_c 14.760(2)
_cell_measurement_reflns_used 2695
_cell_measurement_temperature 100(2)
_cell_measurement_theta_max 71.3130
_cell_measurement_theta_min 4.2000
_cell_volume 1245.5(3)
_computing_cell_refinement 'CrysAlisPro V 1.171.37.31, Agilent Technologies'
_computing_data_collection 'CrysAlisPro V 1.171.37.31, Agilent Technologies'
_computing_data_reduction 'CrysAlisPro V 1.171.37.31, Agilent Technologies'
_computing_molecular_graphics 'XP SHELXTL/PC, Siemens Analytical'
_computing_publication_material 'XL SHELXTL/PC, Siemens Analytical'
_computing_structure_refinement 'Shelxl-2013, Sheldrick, G. M.'
_computing_structure_solution
;

SUPERFLIP.  Palatinus, L. and Chapuis, G., J. Appl. Cryst. 40, 786-790.
;
_diffrn_ambient_temperature 100(2)
_diffrn_measured_fraction_theta_full 0.993
_diffrn_measured_fraction_theta_max 0.944
_diffrn_measurement_device_type 'Agilent SuperNova with AtlasS2 detector'
_diffrn_radiation_type CuK\a
_diffrn_radiation_wavelength 1.54184
_diffrn_reflns_av_R_equivalents 0.0417
_diffrn_reflns_av_unetI/netI 0.0688
_diffrn_reflns_laue_measured_fraction_full 0.993
_diffrn_reflns_laue_measured_fraction_max 0.944
_diffrn_reflns_limit_h_max 10
_diffrn_reflns_limit_h_min -10
_diffrn_reflns_limit_k_max 10
_diffrn_reflns_limit_k_min -15
_diffrn_reflns_limit_l_max 18
_diffrn_reflns_limit_l_min -12
_diffrn_reflns_number 9457
_diffrn_reflns_point_group_measured_fraction_full 0.993
_diffrn_reflns_point_group_measured_fraction_max 0.944
_diffrn_reflns_theta_full 67.684
_diffrn_reflns_theta_max 76.579
_diffrn_reflns_theta_min 4.189
_diffrn_source 'sealed X-ray source'
_exptl_absorpt_coefficient_mu 4.024
_exptl_absorpt_correction_T_max 1.00000
_exptl_absorpt_correction_T_min 0.90542
_exptl_absorpt_correction_type multi-scan
_exptl_absorpt_process_details
;
CrysAlisPro, Agilent Technologies,
Version 1.171.37.31 (release 14-01-2014 CrysAlis171 .NET)
(compiled Jan 14 2014,18:38:05)
Empirical absorption correction using spherical harmonics,
 implemented in SCALE3 ABSPACK scaling algorithm.
;
_exptl_crystal_colour yellow
_exptl_crystal_density_diffrn 1.698
_exptl_crystal_description prism
_exptl_crystal_F_000 636
_exptl_crystal_size_max 0.080
_exptl_crystal_size_mid 0.040
_exptl_crystal_size_min 0.030
_refine_diff_density_max 0.597
_refine_diff_density_min -0.599
_refine_diff_density_rms 0.085
_refine_ls_extinction_method none
_refine_ls_goodness_of_fit_ref 1.051
_refine_ls_hydrogen_treatment constr
_refine_ls_matrix_type full
_refine_ls_number_parameters 352
_refine_ls_number_reflns 4945
_refine_ls_number_restraints 0
_refine_ls_restrained_S_all 1.051
_refine_ls_R_factor_all 0.0672
_refine_ls_R_factor_gt 0.0480
_refine_ls_shift/su_max 0.001
_refine_ls_shift/su_mean 0.000
_refine_ls_structure_factor_coef Fsqd
_refine_ls_weighting_details 'w=1/[\s^2^(Fo^2^)+(0.0377P)^2^+0.1534P] where P=(Fo^2^+2Fc^2^)/3'
_refine_ls_weighting_scheme calc
_refine_ls_wR_factor_gt 0.0984
_refine_ls_wR_factor_ref 0.1062
_reflns_Friedel_coverage 0.000
_reflns_number_gt 3931
_reflns_number_total 4945
_reflns_threshold_expression 'I > 2\s(I)'
_cod_data_source_file c5dt01529d2.cif
_cod_data_source_block shelxl
_cod_depositor_comments 'Adding full bibliography for 7035288--7035302.cif.'
_cod_database_code 7035299
_shelx_shelxl_version_number 2014/7
_shelx_space_group_comment
;
The symmetry employed for this shelxl refinement is uniquely defined
by the following loop, which should always be used as a source of
symmetry information in preference to the above space-group names.
They are only intended as comments.
;
_shelx_estimated_absorpt_t_min 0.739
_shelx_estimated_absorpt_t_max 0.889

loop_
_space_group_symop_operation_xyz
'x, y, z'
'-x, -y, -z'

loop_
_atom_site_label
_atom_site_type_symbol
_atom_site_fract_x
_atom_site_fract_y
_atom_site_fract_z
_atom_site_U_iso_or_equiv
_atom_site_adp_type
_atom_site_occupancy
_atom_site_site_symmetry_order
_atom_site_calc_flag
_atom_site_refinement_flags_posn
_atom_site_refinement_flags_adp
C1 C -0.0259(4) 0.2095(3) -0.0468(2) 0.0160(7) Uani 1 1 d . .
C2 C -0.1752(4) 0.0899(3) -0.0603(2) 0.0185(7) Uani 1 1 d . .
C3 C -0.3086(4) -0.0049(3) -0.1384(3) 0.0218(7) Uani 1 1 d . .
H3 H -0.3221 0.0020 -0.1999 0.026 Uiso 1 1 calc R U
C4 C -0.4246(5) -0.1124(3) -0.1240(3) 0.0266(8) Uani 1 1 d . .
H4 H -0.5172 -0.1774 -0.1770 0.032 Uiso 1 1 calc R U
C5 C -0.4088(5) -0.1265(3) -0.0367(3) 0.0240(8) Uani 1 1 d . .
H5 H -0.4902 -0.1998 -0.0302 0.029 Uiso 1 1 calc R U
C6 C -0.2709(4) -0.0317(3) 0.0441(3) 0.0218(7) Uani 1 1 d . .
C7 C -0.1583(4) 0.0750(3) 0.0291(2) 0.0181(7) Uani 1 1 d . .
C8 C -0.2336(5) -0.0336(3) 0.1380(3) 0.0243(8) Uani 1 1 d . .
H8 H -0.3072 -0.1029 0.1522 0.029 Uiso 1 1 calc R U
C9 C -0.0914(5) 0.0645(3) 0.2087(3) 0.0236(8) Uani 1 1 d . .
H9 H -0.0679 0.0595 0.2700 0.028 Uiso 1 1 calc R U
C10 C 0.0197(5) 0.1713(3) 0.1932(3) 0.0230(8) Uani 1 1 d . .
H10 H 0.1161 0.2377 0.2433 0.028 Uiso 1 1 calc R U
C11 C -0.0141(4) 0.1775(3) 0.1039(2) 0.0182(7) Uani 1 1 d . .
C12 C 0.0721(4) 0.2667(3) 0.0593(2) 0.0170(7) Uani 1 1 d . .
C13 C -0.0569(4) 0.2308(3) -0.1975(2) 0.0180(7) Uani 1 1 d . .
C14 C 0.0235(5) 0.2002(3) -0.2802(3) 0.0244(8) Uani 1 1 d . .
H14 H 0.1406 0.2032 -0.2728 0.029 Uiso 1 1 calc R U
C15 C -0.0672(5) 0.1650(4) -0.3743(3) 0.0282(8) Uani 1 1 d . .
H15 H -0.0144 0.1413 -0.4317 0.034 Uiso 1 1 calc R U
C16 C -0.2352(5) 0.1652(3) -0.3823(3) 0.0236(8) Uani 1 1 d . .
C17 C -0.3147(5) 0.2005(3) -0.2998(3) 0.0226(8) Uani 1 1 d . .
H17 H -0.4291 0.2026 -0.3068 0.027 Uiso 1 1 calc R U
C18 C -0.2253(4) 0.2326(3) -0.2071(3) 0.0207(7) Uani 1 1 d . .
H18 H -0.2788 0.2559 -0.1500 0.025 Uiso 1 1 calc R U
C19 C -0.2789(5) 0.1108(4) -0.5572(3) 0.0280(8) Uani 1 1 d . .
C20 C 0.2781(4) 0.4392(3) 0.1954(2) 0.0175(7) Uani 1 1 d . .
C21 C 0.4501(4) 0.4568(3) 0.2257(3) 0.0206(7) Uani 1 1 d . .
H21 H 0.5182 0.4261 0.1780 0.025 Uiso 1 1 calc R U
C22 C 0.5225(5) 0.5201(3) 0.3273(3) 0.0237(8) Uani 1 1 d . .
H22 H 0.6394 0.5318 0.3496 0.028 Uiso 1 1 calc R U
C23 C 0.4212(5) 0.5652(3) 0.3946(3) 0.0229(8) Uani 1 1 d . .
C24 C 0.2492(5) 0.5472(3) 0.3654(3) 0.0215(7) Uani 1 1 d . .
H24 H 0.1813 0.5775 0.4134 0.026 Uiso 1 1 calc R U
C25 C 0.1777(4) 0.4838(3) 0.2644(3) 0.0202(7) Uani 1 1 d . .
H25 H 0.0601 0.4710 0.2427 0.024 Uiso 1 1 calc R U
C26 C 0.6461(5) 0.7153(4) 0.5345(3) 0.0303(9) Uani 1 1 d . .
Cl1 Cl 0.46533(10) 0.36234(7) -0.10279(6) 0.01848(17) Uani 1 1 d . .
Cl2 Cl 0.18814(10) 0.57122(8) -0.07741(6) 0.02060(18) Uani 1 1 d . .
N1 N 0.0363(3) 0.2688(3) -0.1010(2) 0.0168(6) Uani 1 1 d . .
N2 N 0.2023(3) 0.3768(3) 0.09114(19) 0.0154(6) Uani 1 1 d . .
O1 O -0.3421(3) 0.1334(3) -0.47222(18) 0.0288(6) Uani 1 1 d . .
O2 O 0.4809(3) 0.6278(2) 0.49933(18) 0.0275(6) Uani 1 1 d . .
Zn1 Zn 0.26944(6) 0.44672(4) -0.01999(3) 0.01702(12) Uani 1 1 d . .
F1 F -0.4047(3) 0.0909(2) -0.62715(16) 0.0350(6) Uani 1 1 d . .
F2 F -0.1354(3) 0.2106(2) -0.55203(16) 0.0345(5) Uani 1 1 d . .
F3 F -0.2357(3) 0.0064(2) -0.58756(16) 0.0355(5) Uani 1 1 d . .
F4 F 0.6904(3) 0.8001(2) 0.49400(18) 0.0421(6) Uani 1 1 d . .
F5 F 0.7669(3) 0.6621(2) 0.52321(18) 0.0406(6) Uani 1 1 d . .
F6 F 0.6582(3) 0.7802(2) 0.63251(16) 0.0397(6) Uani 1 1 d . .

loop_
_atom_site_aniso_label
_atom_site_aniso_U_11
_atom_site_aniso_U_22
_atom_site_aniso_U_33
_atom_site_aniso_U_23
_atom_site_aniso_U_13
_atom_site_aniso_U_12
C1 0.0131(16) 0.0146(15) 0.0163(16) 0.0035(13) 0.0012(13) 0.0038(13)
C2 0.0201(17) 0.0116(15) 0.0181(17) 0.0023(13) -0.0001(13) 0.0040(13)
C3 0.0207(18) 0.0174(17) 0.0196(17) 0.0024(14) -0.0015(14) 0.0045(14)
C4 0.0177(18) 0.0164(16) 0.031(2) 0.0002(15) -0.0032(15) 0.0005(14)
C5 0.0220(18) 0.0120(16) 0.030(2) 0.0045(15) 0.0062(15) 0.0020(14)
C6 0.0212(18) 0.0140(16) 0.0243(18) 0.0038(14) 0.0042(15) 0.0045(14)
C7 0.0204(17) 0.0122(15) 0.0177(16) 0.0029(13) 0.0029(13) 0.0052(13)
C8 0.0252(19) 0.0134(16) 0.032(2) 0.0108(15) 0.0081(16) 0.0032(14)
C9 0.031(2) 0.0208(17) 0.0188(17) 0.0094(15) 0.0034(15) 0.0081(15)
C10 0.0253(19) 0.0167(16) 0.0197(18) 0.0031(14) -0.0005(14) 0.0046(14)
C11 0.0187(17) 0.0135(15) 0.0172(16) 0.0021(13) 0.0026(13) 0.0050(13)
C12 0.0181(17) 0.0129(15) 0.0153(16) 0.0024(13) -0.0004(13) 0.0043(13)
C13 0.0193(17) 0.0137(15) 0.0157(16) 0.0044(13) -0.0014(13) 0.0021(13)
C14 0.0195(18) 0.0270(19) 0.0206(18) 0.0073(15) -0.0003(14) 0.0047(15)
C15 0.028(2) 0.033(2) 0.0170(18) 0.0053(16) 0.0013(15) 0.0098(17)
C16 0.028(2) 0.0198(17) 0.0154(17) 0.0045(14) -0.0053(14) 0.0035(15)
C17 0.0240(19) 0.0200(17) 0.0206(18) 0.0061(14) 0.0000(14) 0.0074(14)
C18 0.0219(18) 0.0178(16) 0.0175(16) 0.0048(14) 0.0037(14) 0.0045(14)
C19 0.033(2) 0.0231(18) 0.0193(18) 0.0041(15) -0.0036(16) 0.0067(16)
C20 0.0200(17) 0.0154(16) 0.0143(16) 0.0076(13) -0.0008(13) 0.0021(13)
C21 0.0205(18) 0.0208(17) 0.0186(17) 0.0085(14) 0.0006(14) 0.0056(14)
C22 0.0173(17) 0.0240(18) 0.0245(19) 0.0091(15) -0.0036(14) 0.0031(14)
C23 0.0268(19) 0.0173(16) 0.0169(17) 0.0062(14) -0.0035(14) 0.0009(14)
C24 0.0250(19) 0.0185(17) 0.0176(17) 0.0059(14) 0.0027(14) 0.0061(14)
C25 0.0191(17) 0.0189(17) 0.0196(17) 0.0071(14) -0.0013(14) 0.0052(14)
C26 0.032(2) 0.028(2) 0.0208(19) 0.0062(16) -0.0059(16) 0.0052(17)
Cl1 0.0175(4) 0.0142(4) 0.0189(4) 0.0045(3) 0.0005(3) 0.0033(3)
Cl2 0.0205(4) 0.0178(4) 0.0221(4) 0.0078(3) -0.0006(3) 0.0065(3)
N1 0.0159(14) 0.0119(13) 0.0186(14) 0.0044(11) 0.0007(11) 0.0030(11)
N2 0.0174(14) 0.0137(13) 0.0115(13) 0.0032(11) -0.0017(11) 0.0042(11)
O1 0.0273(14) 0.0377(15) 0.0151(12) 0.0084(11) -0.0031(11) 0.0081(12)
O2 0.0276(14) 0.0295(14) 0.0144(12) 0.0052(11) -0.0046(10) 0.0029(11)
Zn1 0.0174(2) 0.0146(2) 0.0161(2) 0.00566(18) -0.00025(17) 0.00355(18)
F1 0.0370(13) 0.0394(13) 0.0185(11) 0.0082(10) -0.0084(10) 0.0079(11)
F2 0.0358(13) 0.0308(12) 0.0246(12) 0.0100(10) 0.0014(10) 0.0001(10)
F3 0.0458(14) 0.0288(12) 0.0242(12) 0.0035(10) 0.0009(10) 0.0139(11)
F4 0.0497(15) 0.0266(12) 0.0348(14) 0.0121(11) -0.0087(11) -0.0015(11)
F5 0.0327(13) 0.0488(15) 0.0320(13) 0.0089(12) -0.0070(10) 0.0154(11)
F6 0.0426(14) 0.0402(14) 0.0179(11) -0.0009(10) -0.0103(10) 0.0099(11)

loop_
_atom_type_symbol
_atom_type_description
_atom_type_scat_dispersion_real
_atom_type_scat_dispersion_imag
_atom_type_scat_source
C C 0.0181 0.0091 'International Tables Vol C Tables 4.2.6.8 and 6.1.1.4'
H H 0.0000 0.0000 'International Tables Vol C Tables 4.2.6.8 and 6.1.1.4'
Cl Cl 0.3639 0.7018 'International Tables Vol C Tables 4.2.6.8 and 6.1.1.4'
N N 0.0311 0.0180 'International Tables Vol C Tables 4.2.6.8 and 6.1.1.4'
O O 0.0492 0.0322 'International Tables Vol C Tables 4.2.6.8 and 6.1.1.4'
Zn Zn -1.5491 0.6778 'International Tables Vol C Tables 4.2.6.8 and 6.1.1.4'
F F 0.0727 0.0534 'International Tables Vol C Tables 4.2.6.8 and 6.1.1.4'

loop_
_geom_angle_atom_site_label_1
_geom_angle_atom_site_label_2
_geom_angle_atom_site_label_3
_geom_angle
_geom_angle_site_symmetry_3
N1 C1 C2 136.0(3) .
N1 C1 C12 117.2(3) .
C2 C1 C12 106.7(3) .
C3 C2 C7 119.1(3) .
C3 C2 C1 134.9(3) .
C7 C2 C1 105.9(3) .
C2 C3 C4 118.2(3) .
C2 C3 H3 120.9 .
C4 C3 H3 120.9 .
C5 C4 C3 122.7(3) .
C5 C4 H4 118.6 .
C3 C4 H4 118.6 .
C4 C5 C6 120.3(3) .
C4 C5 H5 119.8 .
C6 C5 H5 119.8 .
C7 C6 C8 116.5(3) .
C7 C6 C5 116.3(3) .
C8 C6 C5 127.3(3) .
C6 C7 C2 123.4(3) .
C6 C7 C11 122.3(3) .
C2 C7 C11 114.2(3) .
C9 C8 C6 120.6(3) .
C9 C8 H8 119.7 .
C6 C8 H8 119.7 .
C8 C9 C10 122.4(3) .
C8 C9 H9 118.8 .
C10 C9 H9 118.8 .
C11 C10 C9 118.6(3) .
C11 C10 H10 120.7 .
C9 C10 H10 120.7 .
C10 C11 C7 119.5(3) .
C10 C11 C12 134.7(3) .
C7 C11 C12 105.7(3) .
N2 C12 C11 134.2(3) .
N2 C12 C1 118.4(3) .
C11 C12 C1 107.4(3) .
C14 C13 C18 120.2(3) .
C14 C13 N1 120.3(3) .
C18 C13 N1 119.4(3) .
C13 C14 C15 120.2(3) .
C13 C14 H14 119.9 .
C15 C14 H14 119.9 .
C16 C15 C14 118.6(4) .
C16 C15 H15 120.7 .
C14 C15 H15 120.7 .
C15 C16 C17 121.9(3) .
C15 C16 O1 125.0(3) .
C17 C16 O1 113.1(3) .
C18 C17 C16 119.1(3) .
C18 C17 H17 120.4 .
C16 C17 H17 120.4 .
C17 C18 C13 120.0(3) .
C17 C18 H18 120.0 .
C13 C18 H18 120.0 .
F1 C19 O1 107.5(3) .
F1 C19 F3 108.0(3) .
O1 C19 F3 113.4(3) .
F1 C19 F2 108.0(3) .
O1 C19 F2 113.1(3) .
F3 C19 F2 106.7(3) .
C25 C20 C21 120.8(3) .
C25 C20 N2 118.9(3) .
C21 C20 N2 120.3(3) .
C20 C21 C22 119.4(3) .
C20 C21 H21 120.3 .
C22 C21 H21 120.3 .
C23 C22 C21 118.9(3) .
C23 C22 H22 120.6 .
C21 C22 H22 120.6 .
C22 C23 C24 122.3(3) .
C22 C23 O2 123.2(3) .
C24 C23 O2 114.4(3) .
C23 C24 C25 118.5(3) .
C23 C24 H24 120.7 .
C25 C24 H24 120.7 .
C20 C25 C24 120.0(3) .
C20 C25 H25 120.0 .
C24 C25 H25 120.0 .
F4 C26 F5 107.3(3) .
F4 C26 F6 108.4(3) .
F5 C26 F6 106.8(3) .
F4 C26 O2 113.6(3) .
F5 C26 O2 113.3(3) .
F6 C26 O2 107.2(3) .
Zn1 Cl1 Zn1 92.00(3) 2_665
C1 N1 C13 121.2(3) .
C1 N1 Zn1 112.3(2) .
C13 N1 Zn1 125.8(2) .
C12 N2 C20 118.1(3) .
C12 N2 Zn1 113.6(2) .
C20 N2 Zn1 128.3(2) .
C19 O1 C16 120.9(3) .
C26 O2 C23 118.6(3) .
N2 Zn1 N1 78.07(10) .
N2 Zn1 Cl2 135.57(8) .
N1 Zn1 Cl2 95.83(7) .
N2 Zn1 Cl1 109.09(8) .
N1 Zn1 Cl1 94.47(8) .
Cl2 Zn1 Cl1 115.27(4) .
N2 Zn1 Cl1 90.27(7) 2_665
N1 Zn1 Cl1 168.26(8) 2_665
Cl2 Zn1 Cl1 93.46(3) 2_665
Cl1 Zn1 Cl1 88.00(3) 2_665

loop_
_geom_bond_atom_site_label_1
_geom_bond_atom_site_label_2
_geom_bond_distance
_geom_bond_site_symmetry_2
C1 N1 1.273(4) .
C1 C2 1.477(4) .
C1 C12 1.520(4) .
C2 C3 1.384(4) .
C2 C7 1.407(5) .
C3 C4 1.417(5) .
C3 H3 0.9500 .
C4 C5 1.370(5) .
C4 H4 0.9500 .
C5 C6 1.422(5) .
C5 H5 0.9500 .
C6 C7 1.405(5) .
C6 C8 1.421(5) .
C7 C11 1.431(4) .
C8 C9 1.381(5) .
C8 H8 0.9500 .
C9 C10 1.405(5) .
C9 H9 0.9500 .
C10 C11 1.375(5) .
C10 H10 0.9500 .
C11 C12 1.460(5) .
C12 N2 1.288(4) .
C13 C14 1.385(5) .
C13 C18 1.392(5) .
C13 N1 1.427(4) .
C14 C15 1.396(5) .
C14 H14 0.9500 .
C15 C16 1.380(5) .
C15 H15 0.9500 .
C16 C17 1.385(5) .
C16 O1 1.416(4) .
C17 C18 1.383(5) .
C17 H17 0.9500 .
C18 H18 0.9500 .
C19 F1 1.333(4) .
C19 O1 1.335(4) .
C19 F3 1.336(4) .
C19 F2 1.341(4) .
C20 C25 1.388(5) .
C20 C21 1.388(4) .
C20 N2 1.439(4) .
C21 C22 1.400(5) .
C21 H21 0.9500 .
C22 C23 1.379(5) .
C22 H22 0.9500 .
C23 C24 1.383(5) .
C23 O2 1.422(4) .
C24 C25 1.392(4) .
C24 H24 0.9500 .
C25 H25 0.9500 .
C26 F4 1.325(5) .
C26 F5 1.332(4) .
C26 F6 1.338(4) .
C26 O2 1.339(4) .
Cl1 Zn1 2.3135(9) .
Cl1 Zn1 2.5562(10) 2_665
Cl2 Zn1 2.2411(9) .
N1 Zn1 2.197(3) .
N2 Zn1 2.117(3) .
Zn1 Cl1 2.5562(10) 2_665
